data_2004045
loop_
_publ_author_name
'Abram, U.'
'Abram, S.'
'Dilworth, J. R.'

_publ_section_title
<i>trans</i>-Dichloro(<i>O</i>,<i>O</i>'-diethyldithiophosphato-<i>S</i>,<i>S</i>')bis(dimethylphenylphosphine)technetium(III)
_journal_issue 10
_journal_name_full 'Acta Crystallographica Section C'
_journal_page_first 1983
_journal_page_last 1985
_journal_paper_doi 10.1107/S0108270195005063
_journal_volume 51
_journal_year 1995
_chemical_compound_source '[TcNCl~2~(Me~2~PhP)~3~] + NaEt~2~dtp'
_chemical_formula_moiety '[TcCl~2~(Me~2~PhP)~2~dtp]'
_chemical_formula_sum 'C20 H32 Cl2 O2 P3 S2 Tc'
_chemical_formula_weight 631.39
_chemical_name_systematic
;
 Dichloro(O,O'-diethyldithiophosphato-S,S')-
bis(dimethylphenylphosphine)technetium(III)
;
_space_group_IT_number 15
_symmetry_cell_setting monoclinic
_symmetry_space_group_name_Hall '-C 2yc'
_symmetry_space_group_name_H-M 'C 1 2/c 1'
_audit_creation_method SHELXL
_cell_angle_alpha 90.00
_cell_angle_beta 101.49(1)
_cell_angle_gamma 90.00
_cell_formula_units_Z 8
_cell_length_a 32.885(3)
_cell_length_b 8.983(2)
_cell_length_c 19.043(2)
_cell_measurement_reflns_used 25
_cell_measurement_temperature 208(2)
_cell_measurement_theta_max 12.36
_cell_measurement_theta_min 9.38
_cell_volume 5512.7(15)
_computing_cell_refinement 'CAD-4 Software'
_computing_data_collection 'CAD-4 Software (Enraf-Nonius, 1989)'
_computing_data_reduction 'CAD-4 Software and SDP (Frenz, 1983)'
_computing_molecular_graphics 'ORTEPII (Johnson, 1976)'
_computing_publication_material SHELXL93
_computing_structure_refinement 'SHELXL93 (Sheldrick, 1993)'
_computing_structure_solution 'SHELXS86 (Sheldrick, 1990)'
_diffrn_ambient_temperature 208(2)
_diffrn_measurement_device 'Enraf-Nonius CAD-4'
_diffrn_measurement_method \w/2\q
_diffrn_radiation_monochromator graphite
_diffrn_radiation_source 'fine-focus sealed tube'
_diffrn_radiation_type MoK\a
_diffrn_radiation_wavelength 0.70930
_diffrn_reflns_av_R_equivalents 0.0275
_diffrn_reflns_av_sigmaI/netI 0.0297
_diffrn_reflns_limit_h_max 44
_diffrn_reflns_limit_h_min -44
_diffrn_reflns_limit_k_max 1
_diffrn_reflns_limit_k_min -12
_diffrn_reflns_limit_l_max 25
_diffrn_reflns_limit_l_min -25
_diffrn_reflns_number 16374
_diffrn_reflns_theta_max 28.96
_diffrn_reflns_theta_min 3.01
_diffrn_standards_decay_% 0
_diffrn_standards_interval_count 200
_diffrn_standards_interval_time 60
_diffrn_standards_number 3
_exptl_absorpt_coefficient_mu 1.057
_exptl_absorpt_correction_T_max 0.9999
_exptl_absorpt_correction_T_min 0.9742
_exptl_absorpt_correction_type '\y scans'
_exptl_crystal_colour yellow
_exptl_crystal_density_diffrn 1.519
_exptl_crystal_description needle
_exptl_crystal_F_000 2576
_exptl_crystal_size_max 0.7
_exptl_crystal_size_mid 0.2
_exptl_crystal_size_min 0.2
_refine_diff_density_max .488
_refine_diff_density_min -.559
_refine_ls_extinction_method none
_refine_ls_goodness_of_fit_all 1.068
_refine_ls_goodness_of_fit_obs 1.074
_refine_ls_hydrogen_treatment 'H atoms refined as riding model'
_refine_ls_matrix_type full
_refine_ls_number_parameters 271
_refine_ls_number_reflns 7312
_refine_ls_number_restraints 0
_refine_ls_restrained_S_all 1.070
_refine_ls_restrained_S_obs 1.074
_refine_ls_R_factor_all 0.0377
_refine_ls_R_factor_obs 0.0271
_refine_ls_shift/esd_max -0.005
_refine_ls_shift/esd_mean 0.000
_refine_ls_structure_factor_coef Fsqd
_refine_ls_weighting_scheme
;
calc w = 1/[\s^2^(F~o~^2^) + (0.0342P)^2^ + 4.1514P]
where P = (F~o~^2^ + 2F~c~^2^)/3
;
_refine_ls_wR_factor_all 0.0753
_refine_ls_wR_factor_obs 0.0689
_reflns_number_observed 6117
_reflns_number_total 7314
_reflns_observed_criterion >2sigma(I)
_cod_data_source_file na1169.cif
_cod_data_source_block tcdtp
_cod_original_cell_volume 5513.0(10)
_cod_original_sg_symbol_H-M 'C 2/c'
_cod_database_code 2004045

loop_
_symmetry_equiv_pos_as_xyz
'x, y, z'
'-x, y, -z+1/2'
'x+1/2, y+1/2, z'
'-x+1/2, y+1/2, -z+1/2'
'-x, -y, -z'
'x, -y, z-1/2'
'-x+1/2, -y+1/2, -z'
'x+1/2, -y+1/2, z-1/2'

loop_
_atom_site_aniso_label
_atom_site_aniso_U_11
_atom_site_aniso_U_22
_atom_site_aniso_U_33
_atom_site_aniso_U_12
_atom_site_aniso_U_13
_atom_site_aniso_U_23
Tc 0.02813(8) 0.02683(8) 0.02958(8) 0.00069(6) 0.00483(5) 0.00299(6)
Cl1 0.0534(3) 0.0372(3) 0.0477(3) 0.0092(2) 0.0132(2) -0.0033(2)
Cl2 0.0384(2) 0.0343(2) 0.0442(3) 0.0056(2) 0.0100(2) -0.0011(2)
P1 0.0304(2) 0.0338(3) 0.0333(2) 0.0005(2) 0.0067(2) 0.0061(2)
P2 0.0329(2) 0.0329(3) 0.0354(2) -0.0045(2) 0.0026(2) 0.0026(2)
P3 0.0524(3) 0.0321(3) 0.0326(2) 0.0094(2) 0.0044(2) 0.0031(2)
S1 0.0337(2) 0.0446(3) 0.0429(3) -0.0004(2) -0.0031(2) 0.0084(2)
S2 0.0514(3) 0.0400(3) 0.0406(3) -0.0050(2) 0.0117(2) 0.0094(2)
O1 0.0797(12) 0.0391(9) 0.0374(8) 0.0241(8) 0.0053(8) 0.0041(7)
O2 0.0780(12) 0.0447(9) 0.0363(8) 0.0208(9) 0.0030(8) -0.0049(7)
C1 0.107(2) 0.050(2) 0.0499(14) 0.034(2) 0.0199(15) 0.0003(12)
C2 0.157(4) 0.047(2) 0.082(2) 0.022(2) 0.026(2) -0.002(2)
C3 0.077(2) 0.062(2) 0.060(2) 0.032(2) 0.0053(14) -0.0134(14)
C4 0.096(2) 0.051(2) 0.084(2) 0.011(2) 0.021(2) -0.012(2)
C11 0.0400(10) 0.0345(11) 0.0376(10) -0.0032(8) 0.0043(8) 0.0104(8)
C12 0.0463(12) 0.0395(12) 0.0603(14) 0.0036(10) 0.0045(10) 0.0103(11)
C13 0.065(2) 0.050(2) 0.095(2) 0.0149(14) -0.006(2) 0.025(2)
C14 0.108(3) 0.079(3) 0.073(2) 0.009(2) -0.034(2) 0.029(2)
C15 0.122(3) 0.076(2) 0.0451(15) 0.003(2) -0.018(2) 0.011(2)
C16 0.074(2) 0.0472(14) 0.0405(12) 0.0014(13) 0.0018(11) 0.0067(11)
C17 0.0469(12) 0.0440(13) 0.0477(12) -0.0134(10) 0.0013(10) 0.0068(10)
C18 0.0454(12) 0.064(2) 0.0566(14) 0.0108(12) 0.0236(11) 0.0127(13)
C21 0.0348(9) 0.0322(10) 0.0371(10) -0.0063(8) 0.0055(8) -0.0025(8)
C22 0.0376(10) 0.0394(11) 0.0466(11) -0.0040(9) 0.0070(9) -0.0025(10)
C23 0.0401(11) 0.0501(13) 0.0557(13) -0.0078(10) 0.0168(10) -0.0048(11)
C24 0.0526(13) 0.0396(12) 0.0521(13) -0.0161(10) 0.0133(10) -0.0020(10)
C25 0.0546(13) 0.0295(10) 0.066(2) -0.0052(10) 0.0117(11) 0.0029(11)
C26 0.0408(11) 0.0345(11) 0.0599(14) -0.0026(9) 0.0131(10) -0.0005(10)
C27 0.0377(11) 0.0429(13) 0.0643(15) -0.0002(10) -0.0040(10) 0.0130(12)
C28 0.0581(14) 0.064(2) 0.0358(11) -0.0176(13) 0.0071(10) -0.0053(11)

loop_
_atom_site_label
_atom_site_occupancy
_atom_site_fract_x
_atom_site_fract_y
_atom_site_fract_z
_atom_site_U_iso_or_equiv
_atom_site_thermal_displace_type
_atom_site_calc_flag
_atom_site_refinement_flags
_atom_site_type_symbol
Tc 1 0.63620(1) 0.61629(2) 0.44273(1) 0.02830(5) Uani d . Tc
Cl1 1 0.66109(2) 0.40913(6) 0.38848(3) 0.04564(13) Uani d . Cl
Cl2 1 0.60716(2) 0.82962(6) 0.48531(3) 0.03872(11) Uani d . Cl
P1 1 0.66122(2) 0.78359(6) 0.36090(3) 0.03245(11) Uani d . P
P2 1 0.56885(2) 0.56262(6) 0.36685(3) 0.03434(11) Uani d . P
P3 1 0.67971(2) 0.51596(6) 0.59513(3) 0.03963(12) Uani d . P
S1 1 0.70270(2) 0.64716(7) 0.52775(3) 0.04189(12) Uani d . S
S2 1 0.62249(2) 0.46326(7) 0.54382(3) 0.04367(13) Uani d . S
O1 1 0.70765(6) 0.3771(2) 0.62273(8) 0.0529(4) Uani d . O
O2 1 0.68163(6) 0.5867(2) 0.67110(8) 0.0541(4) Uani d . O
C1 1 0.71739(11) 0.2660(3) 0.57296(15) 0.0685(8) Uani d . C
H1A 1 0.69744(11) 0.2724(3) 0.52808(15) 0.082 Uiso calc R H
H1B 1 0.74475(11) 0.2853(3) 0.56319(15) 0.082 Uiso calc R H
C2 1 0.71633(15) 0.1191(4) 0.6027(2) 0.0949(13) Uani d . C
H2A 1 0.72280(15) 0.0470(4) 0.5693(2) 0.142 Uiso calc R H
H2B 1 0.68913(15) 0.0997(4) 0.6117(2) 0.142 Uiso calc R H
H2C 1 0.73635(15) 0.1126(4) 0.6468(2) 0.142 Uiso calc R H
C3 1 0.66055(10) 0.7269(4) 0.6783(2) 0.0677(8) Uani d . C
H3A 1 0.63461(10) 0.7079(4) 0.6936(2) 0.081 Uiso calc R H
H3B 1 0.65434(10) 0.7776(4) 0.6324(2) 0.081 Uiso calc R H
C4 1 0.68739(11) 0.8203(4) 0.7312(2) 0.0764(9) Uani d . C
H4A 1 0.67366(11) 0.9129(4) 0.7361(2) 0.115 Uiso calc R H
H4B 1 0.71290(11) 0.8394(4) 0.7155(2) 0.115 Uiso calc R H
H4C 1 0.69324(11) 0.7700(4) 0.7765(2) 0.115 Uiso calc R H
C11 1 0.62524(6) 0.8605(2) 0.28477(11) 0.0378(4) Uani d . C
C12 1 0.59969(7) 0.9784(3) 0.29498(15) 0.0495(6) Uani d . C
H12 1 0.60174(7) 1.0197(3) 0.34033(15) 0.059 Uiso calc R H
C13 1 0.57113(10) 1.0345(3) 0.2375(2) 0.0732(9) Uani d . C
H13 1 0.55406(10) 1.1134(3) 0.2445(2) 0.088 Uiso calc R H
C14 1 0.56799(12) 0.9741(5) 0.1708(2) 0.0940(13) Uani d . C
H14 1 0.54872(12) 1.0122(5) 0.1325(2) 0.113 Uiso calc R H
C15 1 0.59304(13) 0.8578(4) 0.1597(2) 0.0858(11) Uani d . C
H15 1 0.59071(13) 0.8174(4) 0.1141(2) 0.103 Uiso calc R H
C16 1 0.62170(9) 0.8010(3) 0.21632(13) 0.0554(6) Uani d . C
H16 1 0.63875(9) 0.7226(3) 0.20866(13) 0.066 Uiso calc R H
C17 1 0.68517(7) 0.9498(3) 0.40579(13) 0.0473(5) Uani d . C
H17A 1 0.70513(7) 0.9216(3) 0.44763(13) 0.071 Uiso calc R H
H17B 1 0.66421(7) 1.0113(3) 0.41964(13) 0.071 Uiso calc R H
H17C 1 0.69881(7) 1.0043(3) 0.37377(13) 0.071 Uiso calc R H
C18 1 0.70283(7) 0.7063(3) 0.32228(14) 0.0535(6) Uani d . C
H18A 1 0.72341(7) 0.6629(3) 0.35951(14) 0.080 Uiso calc R H
H18B 1 0.71526(7) 0.7840(3) 0.29904(14) 0.080 Uiso calc R H
H18C 1 0.69183(7) 0.6312(3) 0.28786(14) 0.080 Uiso calc R H
C21 1 0.53961(6) 0.4185(2) 0.40235(11) 0.0349(4) Uani d . C
C22 1 0.49933(7) 0.4396(3) 0.41263(12) 0.0414(5) Uani d . C
H22 1 0.48594(7) 0.5297(3) 0.39990(12) 0.050 Uiso calc R H
C23 1 0.47906(7) 0.3274(3) 0.44172(13) 0.0476(5) Uani d . C
H23 1 0.45204(7) 0.3423(3) 0.44808(13) 0.057 Uiso calc R H
C24 1 0.49854(8) 0.1938(3) 0.46131(13) 0.0477(5) Uani d . C
H24 1 0.48499(8) 0.1197(3) 0.48191(13) 0.057 Uiso calc R H
C25 1 0.53814(8) 0.1703(3) 0.45030(14) 0.0499(6) Uani d . C
H25 1 0.55111(8) 0.0793(3) 0.46254(14) 0.060 Uiso calc R H
C26 1 0.55869(7) 0.2809(3) 0.42123(13) 0.0447(5) Uani d . C
H26 1 0.58547(7) 0.2640(3) 0.41407(13) 0.054 Uiso calc R H
C27 1 0.53271(7) 0.7176(3) 0.34885(14) 0.0503(6) Uani d . C
H27A 1 0.54579(7) 0.7995(3) 0.32973(14) 0.075 Uiso calc R H
H27B 1 0.52474(7) 0.7477(3) 0.39256(14) 0.075 Uiso calc R H
H27C 1 0.50854(7) 0.6874(3) 0.31476(14) 0.075 Uiso calc R H
C28 1 0.56974(8) 0.4888(3) 0.27797(12) 0.0531(6) Uani d . C
H28A 1 0.58830(8) 0.4053(3) 0.28222(12) 0.080 Uiso calc R H
H28B 1 0.57908(8) 0.5647(3) 0.24941(12) 0.080 Uiso calc R H
H28C 1 0.54233(8) 0.4574(3) 0.25548(12) 0.080 Uiso calc R H

loop_
_atom_type_symbol
_atom_type_description
_atom_type_scat_source
_atom_type_scat_dispersion_real
_atom_type_scat_dispersion_imag
C C 'International Tables Vol C Tables 4.2.6.8 and 6.1.1.4' .0033 .0016
Cl Cl 'International Tables Vol C Tables 4.2.6.8 and 6.1.1.4' .1484 .1585
Tc Tc 'International Tables Vol C Tables 4.2.6.8 and 6.1.1.4' -1.4390 .7593
S S 'International Tables Vol C Tables 4.2.6.8 and 6.1.1.4' .1246 .1234
P P 'International Tables Vol C Tables 4.2.6.8 and 6.1.1.4' .1023 .0942
O O 'International Tables Vol C Tables 4.2.6.8 and 6.1.1.4' .0106 .0060
H H 'International Tables Vol C Tables 4.2.6.8 and 6.1.1.4' .0000 .0000

loop_
_geom_angle_atom_site_label_1
_geom_angle_atom_site_label_2
_geom_angle_atom_site_label_3
_geom_angle
_geom_angle_publ_flag
Cl1 Tc Cl2 174.09(2) yes
Cl1 Tc P1 90.91(2) yes
Cl2 Tc P1 85.97(2) yes
Cl1 Tc P2 86.43(2) yes
Cl2 Tc P2 88.98(2) yes
P1 Tc P2 97.24(2) yes
Cl1 Tc S1 92.10(2) yes
Cl2 Tc S1 92.86(2) yes
P1 Tc S1 88.98(2) yes
P2 Tc S1 173.62(2) yes
Cl1 Tc S2 92.02(2) yes
Cl2 Tc S2 92.00(2) yes
P1 Tc S2 168.73(2) yes
P2 Tc S2 93.80(2) yes
S1 Tc S2 80.04(2) yes
C11 P1 C18 104.23(11) ?
C11 P1 C17 102.43(11) ?
C18 P1 C17 102.31(13) ?
C11 P1 Tc 119.92(7) ?
C18 P1 Tc 113.77(9) ?
C17 P1 Tc 112.17(8) ?
C27 P2 C21 103.94(10) ?
C27 P2 C28 103.55(13) ?
C21 P2 C28 101.14(11) ?
C27 P2 Tc 116.27(8) ?
C21 P2 Tc 113.88(7) ?
C28 P2 Tc 116.17(9) ?
O2 P3 O1 95.70(9) yes
O2 P3 S2 114.08(8) yes
O1 P3 S2 113.92(8) yes
O2 P3 S1 113.70(8) yes
O1 P3 S1 114.27(8) yes
S2 P3 S1 105.41(3) yes
P3 S1 Tc 87.46(3) ?
P3 S2 Tc 87.09(3) ?
C1 O1 P3 121.0(2) ?
C3 O2 P3 120.3(2) ?
C2 C1 O1 110.3(2) ?
O2 C3 C4 109.1(2) ?
C12 C11 C16 118.9(2) ?
C12 C11 P1 119.6(2) ?
C16 C11 P1 121.4(2) ?
C13 C12 C11 120.0(3) ?
C14 C13 C12 120.2(3) ?
C13 C14 C15 120.5(3) ?
C14 C15 C16 119.9(3) ?
C15 C16 C11 120.4(3) ?
C22 C21 C26 118.4(2) ?
C22 C21 P2 122.9(2) ?
C26 C21 P2 118.7(2) ?
C23 C22 C21 120.3(2) ?
C24 C23 C22 120.6(2) ?
C25 C24 C23 119.7(2) ?
C24 C25 C26 120.3(2) ?
C25 C26 C21 120.6(2) ?

loop_
_geom_bond_atom_site_label_1
_geom_bond_atom_site_label_2
_geom_bond_distance
_geom_bond_publ_flag
Tc Cl1 2.3531(6) yes
Tc Cl2 2.3559(6) yes
Tc P1 2.4237(6) yes
Tc P2 2.4397(6) yes
Tc S1 2.4639(7) yes
Tc S2 2.4787(6) yes
P1 C11 1.815(2) ?
P1 C18 1.816(2) ?
P1 C17 1.820(2) ?
P2 C27 1.818(2) ?
P2 C21 1.821(2) ?
P2 C28 1.824(2) ?
P3 O2 1.570(2) yes
P3 O1 1.576(2) yes
P3 S2 1.9969(9) yes
P3 S1 1.9984(8) yes
O1 C1 1.455(3) ?
O2 C3 1.457(3) ?
C1 C2 1.439(4) ?
C3 C4 1.464(4) ?
C11 C12 1.389(3) ?
C11 C16 1.392(3) ?
C12 C13 1.387(4) ?
C13 C14 1.367(5) ?
C14 C15 1.372(6) ?
C15 C16 1.380(4) ?
C21 C22 1.390(3) ?
C21 C26 1.400(3) ?
C22 C23 1.384(3) ?
C23 C24 1.377(4) ?
C24 C25 1.376(3) ?
C25 C26 1.378(3) ?
